data_7025324
loop_
_publ_author_name
'Bharara, Mohan S.'
'Gorden, Anne E. V.'

_publ_section_title
;
 Amine templated two- and three-dimensional uranyl sulfates.
;
_journal_issue 15
_journal_name_full 'Dalton transactions (Cambridge, England : 2003)'
_journal_page_first 3557
_journal_page_last 3559
_journal_paper_doi 10.1039/b926973h
_journal_volume 39
_journal_year 2010
_chemical_formula_sum 'C4 H15 N O19 S3 U2'
_chemical_formula_weight 953.51
_chemical_name_systematic
;
?
;
_space_group_IT_number 4
_symmetry_cell_setting monoclinic
_symmetry_space_group_name_Hall 'P 2yb'
_symmetry_space_group_name_H-M 'P 1 21 1'
_atom_sites_solution_hydrogens geom
_atom_sites_solution_primary direct
_atom_sites_solution_secondary difmap
_audit_creation_method SHELXL-97
_cell_angle_alpha 90.00
_cell_angle_beta 102.790(10)
_cell_angle_gamma 90.00
_cell_formula_units_Z 2
_cell_length_a 8.439(5)
_cell_length_b 11.912(7)
_cell_length_c 10.636(6)
_cell_measurement_reflns_used 2934
_cell_measurement_temperature 193(2)
_cell_measurement_theta_max 23.3
_cell_measurement_theta_min 2.0
_cell_volume 1042.7(11)
_computing_cell_refinement 'SMART, SAINT (Bruker, 1999)'
_computing_data_collection 'SMART (Bruker, 2000)'
_computing_data_reduction 'SAINT (Bruker, 1999)'
_computing_molecular_graphics 'ATOM v6.1 (Shape Software, 2004)'
_computing_publication_material 'SHELXCIF-97 (Sheldrick, 1997)'
_computing_structure_refinement 'SHELXL-97 (Sheldrick, 1997)'
_computing_structure_solution 'SHELXS-97 (Sheldrick, 1990)'
_diffrn_ambient_temperature 193(2)
_diffrn_measured_fraction_theta_full 0.998
_diffrn_measured_fraction_theta_max 0.998
_diffrn_measurement_device_type 'Bruker APEX'
_diffrn_measurement_method 'w/ scans'
_diffrn_radiation_monochromator graphite
_diffrn_radiation_source 'fine-focus sealed tube'
_diffrn_radiation_type MoK\a
_diffrn_radiation_wavelength 0.71073
_diffrn_reflns_av_R_equivalents 0.0397
_diffrn_reflns_av_sigmaI/netI 0.0340
_diffrn_reflns_limit_h_max 9
_diffrn_reflns_limit_h_min -9
_diffrn_reflns_limit_k_max 13
_diffrn_reflns_limit_k_min -13
_diffrn_reflns_limit_l_max 11
_diffrn_reflns_limit_l_min -11
_diffrn_reflns_number 7141
_diffrn_reflns_theta_full 23.28
_diffrn_reflns_theta_max 23.28
_diffrn_reflns_theta_min 1.96
_exptl_absorpt_coefficient_mu 15.899
_exptl_absorpt_correction_T_max 0.019
_exptl_absorpt_correction_T_min 0.012
_exptl_absorpt_correction_type numerical
_exptl_absorpt_process_details 'SHELXPREP-97 (Sheldrick, 1997)'
_exptl_crystal_colour orange
_exptl_crystal_density_diffrn 3.021
_exptl_crystal_density_method 'not measured'
_exptl_crystal_description blocks
_exptl_crystal_F_000 850
_exptl_crystal_size_max 0.3
_exptl_crystal_size_mid 0.3
_exptl_crystal_size_min 0.25
_refine_diff_density_max 0.859
_refine_diff_density_min -0.853
_refine_diff_density_rms 0.162
_refine_ls_abs_structure_details 'Flack H D (1983), Acta Cryst. A39, 876-881'
_refine_ls_abs_structure_Flack 0.021(9)
_refine_ls_extinction_coef 0.00064(14)
_refine_ls_extinction_expression Fc^*^=kFc[1+0.001xFc^2^\l^3^/sin(2\q)]^-1/4^
_refine_ls_extinction_method SHELXL
_refine_ls_goodness_of_fit_ref 1.163
_refine_ls_hydrogen_treatment constr
_refine_ls_matrix_type full
_refine_ls_number_parameters 263
_refine_ls_number_reflns 2995
_refine_ls_number_restraints 1
_refine_ls_restrained_S_all 1.163
_refine_ls_R_factor_all 0.0242
_refine_ls_R_factor_gt 0.0222
_refine_ls_shift/su_max 0.001
_refine_ls_shift/su_mean 0.000
_refine_ls_structure_factor_coef Fsqd
_refine_ls_weighting_details 'calc w=1/[\s^2^(Fo^2^)+(0.0383P)^2^+2.0591P] where P=(Fo^2^+2Fc^2^)/3'
_refine_ls_weighting_scheme calc
_refine_ls_wR_factor_gt 0.0524
_refine_ls_wR_factor_ref 0.0642
_reflns_number_gt 2934
_reflns_number_total 2995
_reflns_threshold_expression >2sigma(I)
_cod_data_source_file b926973h.txt
_cod_data_source_block p21b
_cod_depositor_comments
;
The following automatic conversions were performed:

'_symmetry_cell_setting' value 'Monoclinic' changed to 'monoclinic'
according to /home/saulius/struct/CIF-dictionaries/cif_core.dic
dictionary named 'cif_core.dic' version 2.4.2 from 2011-04-26.

Automatic conversion script
Id: cif_fix_values 1891 2012-01-12 08:04:46Z andrius 
;
_cod_original_cell_volume 1042.6(10)
_cod_database_code 7025324

loop_
_symmetry_equiv_pos_as_xyz
'x, y, z'
'-x, y+1/2, -z'

loop_
_atom_site_label
_atom_site_type_symbol
_atom_site_fract_x
_atom_site_fract_y
_atom_site_fract_z
_atom_site_U_iso_or_equiv
_atom_site_adp_type
_atom_site_occupancy
_atom_site_symmetry_multiplicity
_atom_site_calc_flag
_atom_site_refinement_flags
U1 U 1.00715(4) 0.46259(2) 0.06548(4) 0.01601(13) Uani 1 1 d .
U2 U 1.00886(4) 0.24455(3) 0.52895(3) 0.01585(13) Uani 1 1 d .
S1 S 0.8604(3) 0.7372(2) 0.1227(2) 0.0186(5) Uani 1 1 d .
S2 S 0.8125(3) 0.4787(2) 0.3427(2) 0.0184(5) Uani 1 1 d .
S3 S 0.9283(3) 0.1788(2) 0.1766(2) 0.0170(5) Uani 1 1 d .
O1 O 1.2151(9) 0.4768(6) 0.1361(7) 0.0288(18) Uani 1 1 d .
O2 O 0.7994(9) 0.4440(6) -0.0029(8) 0.0281(18) Uani 1 1 d .
O3 O 1.0826(9) 0.3506(6) -0.0959(7) 0.0239(18) Uani 1 1 d .
O4 O 1.0296(8) 0.2742(6) 0.1519(7) 0.0185(16) Uani 1 1 d .
O5 O 0.9381(9) 0.4808(6) 0.2670(7) 0.0235(17) Uani 1 1 d .
O6 O 0.9875(10) 0.6572(6) 0.1109(7) 0.0256(18) Uani 1 1 d .
O7 O 0.8413(9) 0.1769(7) 0.5728(7) 0.0257(17) Uani 1 1 d .
O8 O 1.1732(10) 0.3116(7) 0.4846(7) 0.0289(18) Uani 1 1 d .
O9 O 1.1659(8) 0.2358(6) 0.7439(6) 0.0202(15) Uani 1 1 d .
O10 O 0.8135(8) 0.3673(6) 0.4041(7) 0.0191(16) Uani 1 1 d .
O11 O 0.9638(12) 0.4125(7) 0.6502(8) 0.035(2) Uani 1 1 d .
O12 O 1.1426(9) 0.0639(6) 0.5502(7) 0.0183(16) Uani 1 1 d .
O13 O 0.6528(9) 0.5001(7) 0.2653(8) 0.033(2) Uani 1 1 d .
O14 O 0.7086(10) 0.7111(6) 0.0342(7) 0.034(2) Uani 1 1 d .
O17 O 0.9503(9) 0.1619(6) 0.3191(7) 0.0201(16) Uani 1 1 d .
O15 O 1.0174(9) 0.5745(6) -0.1262(8) 0.0231(17) Uani 1 1 d .
O16 O 0.7582(10) 0.1993(7) 0.1188(7) 0.0323(19) Uani 1 1 d .
N1 N 0.5159(14) 0.7926(10) 0.7957(10) 0.044(3) Uani 1 1 d .
H1 H 0.4419 0.7581 0.8045 0.066 Uiso 1 1 calc R
C1 C 0.5650(19) 0.7557(17) 0.6824(18) 0.068(5) Uani 1 1 d .
H1A H 0.6596 0.8013 0.6726 0.081 Uiso 1 1 calc R
H1B H 0.4756 0.7717 0.6071 0.081 Uiso 1 1 calc R
C2 C 0.6101(18) 0.6331(14) 0.6774(16) 0.055(4) Uani 1 1 d .
H2A H 0.6480 0.6195 0.5970 0.066 Uiso 1 1 calc R
H2B H 0.7020 0.6169 0.7508 0.066 Uiso 1 1 calc R
C3 C 0.476(2) 0.5542(14) 0.6822(18) 0.064(5) Uani 1 1 d .
H3A H 0.3811 0.5730 0.6125 0.077 Uiso 1 1 calc R
H3B H 0.4437 0.5628 0.7656 0.077 Uiso 1 1 calc R
C4 C 0.524(3) 0.4348(16) 0.667(3) 0.105(9) Uani 1 1 d .
H4A H 0.4325 0.3853 0.6705 0.157 Uiso 1 1 calc R
H4B H 0.6168 0.4153 0.7372 0.157 Uiso 1 1 calc R
H4C H 0.5549 0.4257 0.5842 0.157 Uiso 1 1 calc R
O2W O 0.5710(14) 0.2236(12) 0.8877(11) 0.079(4) Uani 1 1 d .
O1W O 0.4318(13) 0.6518(10) 0.3221(11) 0.058(3) Uani 1 1 d .

loop_
_atom_site_aniso_label
_atom_site_aniso_U_11
_atom_site_aniso_U_22
_atom_site_aniso_U_33
_atom_site_aniso_U_23
_atom_site_aniso_U_13
_atom_site_aniso_U_12
U1 0.0253(2) 0.0106(2) 0.0133(2) -0.00004(17) 0.00668(14) -0.00003(16)
U2 0.0246(2) 0.0119(2) 0.0118(2) 0.00017(15) 0.00566(14) -0.00069(17)
S1 0.0315(14) 0.0118(11) 0.0127(12) 0.0001(11) 0.0056(10) -0.0038(13)
S2 0.0272(13) 0.0130(14) 0.0163(13) 0.0003(10) 0.0075(10) 0.0017(11)
S3 0.0250(14) 0.0139(12) 0.0122(12) -0.0029(10) 0.0045(10) -0.0022(12)
O1 0.039(4) 0.015(4) 0.037(5) 0.003(4) 0.020(4) 0.002(3)
O2 0.031(4) 0.019(4) 0.035(4) 0.001(4) 0.009(3) 0.001(3)
O3 0.048(5) 0.016(4) 0.008(4) 0.003(3) 0.007(3) 0.005(4)
O4 0.031(4) 0.009(3) 0.016(4) 0.005(3) 0.007(3) 0.004(3)
O5 0.041(4) 0.020(4) 0.011(4) -0.005(3) 0.010(3) -0.001(3)
O6 0.048(5) 0.020(4) 0.011(4) 0.005(3) 0.011(4) 0.005(4)
O7 0.034(4) 0.020(4) 0.026(4) -0.002(3) 0.014(3) -0.003(4)
O8 0.038(5) 0.027(4) 0.024(4) 0.010(4) 0.011(4) -0.005(4)
O9 0.028(4) 0.016(3) 0.017(3) 0.004(3) 0.005(3) 0.000(3)
O10 0.024(4) 0.013(3) 0.024(4) 0.002(3) 0.013(3) 0.002(3)
O11 0.072(6) 0.013(4) 0.017(4) -0.004(3) 0.007(4) 0.007(4)
O12 0.035(4) 0.010(4) 0.011(4) -0.003(3) 0.008(3) -0.004(3)
O13 0.039(5) 0.028(4) 0.030(5) 0.003(3) 0.002(4) 0.004(4)
O14 0.033(5) 0.045(6) 0.019(4) 0.005(4) -0.002(3) -0.006(3)
O17 0.036(4) 0.017(4) 0.011(4) -0.006(3) 0.013(3) 0.000(3)
O15 0.040(5) 0.010(4) 0.024(4) -0.002(3) 0.015(4) 0.002(3)
O16 0.033(5) 0.037(5) 0.029(4) 0.004(4) 0.013(3) 0.001(4)
N1 0.046(7) 0.047(7) 0.036(7) 0.010(5) 0.002(5) -0.008(6)
C1 0.056(10) 0.076(13) 0.086(13) 0.046(11) 0.047(9) 0.020(10)
C2 0.043(9) 0.078(12) 0.045(9) 0.003(8) 0.013(7) 0.006(8)
C3 0.068(11) 0.064(11) 0.057(11) 0.004(8) 0.005(9) -0.006(9)
C4 0.070(12) 0.081(17) 0.15(2) -0.057(15) -0.002(13) -0.001(11)
O2W 0.051(7) 0.124(13) 0.061(7) 0.017(8) 0.008(5) 0.010(7)
O1W 0.057(7) 0.062(7) 0.053(7) -0.009(5) 0.008(5) 0.002(5)

loop_
_atom_type_symbol
_atom_type_description
_atom_type_scat_dispersion_real
_atom_type_scat_dispersion_imag
_atom_type_scat_source
C C 0.0033 0.0016 'International Tables Vol C Tables 4.2.6.8 and 6.1.1.4'
N N 0.0061 0.0033 'International Tables Vol C Tables 4.2.6.8 and 6.1.1.4'
O O 0.0106 0.0060 'International Tables Vol C Tables 4.2.6.8 and 6.1.1.4'
S S 0.1246 0.1234 'International Tables Vol C Tables 4.2.6.8 and 6.1.1.4'
U U -9.6767 9.6646 'International Tables Vol C Tables 4.2.6.8 and 6.1.1.4'
H H 0.0000 0.0000 'International Tables Vol C Tables 4.2.6.8 and 6.1.1.4'

loop_
_geom_angle_atom_site_label_1
_geom_angle_atom_site_label_2
_geom_angle_atom_site_label_3
_geom_angle
_geom_angle_site_symmetry_1
_geom_angle_site_symmetry_3
O2 U1 O1 178.1(4) . .
O2 U1 O5 87.9(3) . .
O1 U1 O5 91.5(3) . .
O2 U1 O3 91.9(3) . .
O1 U1 O3 87.8(3) . .
O5 U1 O3 150.7(3) . .
O2 U1 O6 95.7(3) . .
O1 U1 O6 85.8(3) . .
O5 U1 O6 71.5(2) . .
O3 U1 O6 137.5(3) . .
O2 U1 O4 91.6(3) . .
O1 U1 O4 86.6(3) . .
O5 U1 O4 75.7(3) . .
O3 U1 O4 75.0(2) . .
O6 U1 O4 146.1(3) . .
O2 U1 O15 86.6(3) . .
O1 U1 O15 95.0(3) . .
O5 U1 O15 140.2(2) . .
O3 U1 O15 68.9(2) . .
O6 U1 O15 69.9(3) . .
O4 U1 O15 143.7(2) . .
O8 U2 O7 179.6(4) . .
O8 U2 O10 93.5(3) . .
O7 U2 O10 86.1(3) . .
O8 U2 O9 88.4(3) . .
O7 U2 O9 92.0(3) . .
O10 U2 O9 137.3(2) . .
O8 U2 O17 87.1(3) . .
O7 U2 O17 92.6(3) . .
O10 U2 O17 75.9(2) . .
O9 U2 O17 146.7(2) . .
O8 U2 O12 92.9(3) . .
O7 U2 O12 87.4(3) . .
O10 U2 O12 148.4(2) . .
O9 U2 O12 73.8(2) . .
O17 U2 O12 73.5(2) . .
O8 U2 O11 89.6(3) . .
O7 U2 O11 90.4(3) . .
O10 U2 O11 67.9(3) . .
O9 U2 O11 69.5(3) . .
O17 U2 O11 143.4(3) . .
O12 U2 O11 143.1(3) . .
O14 S1 O6 111.5(5) . .
O14 S1 O3 110.4(4) . 2_755
O6 S1 O3 107.6(5) . 2_755
O14 S1 O9 108.7(4) . 2_756
O6 S1 O9 110.0(4) . 2_756
O3 S1 O9 108.5(4) 2_755 2_756
O13 S2 O5 112.5(5) . .
O13 S2 O10 109.0(5) . .
O5 S2 O10 108.8(4) . .
O13 S2 O12 111.1(4) . 2_756
O5 S2 O12 108.2(4) . 2_756
O10 S2 O12 107.1(4) . 2_756
O16 S3 O15 110.3(5) . 2_745
O16 S3 O4 110.6(5) . .
O15 S3 O4 110.3(4) 2_745 .
O16 S3 O17 109.9(4) . .
O15 S3 O17 106.1(4) 2_745 .
O4 S3 O17 109.6(4) . .
S1 O3 U1 143.4(4) 2_745 .
S3 O4 U1 141.3(4) . .
S2 O5 U1 148.6(5) . .
S1 O6 U1 137.6(5) . .
S1 O9 U2 138.5(4) 2_746 .
S2 O10 U2 137.3(4) . .
S2 O12 U2 134.6(4) 2_746 .
S3 O17 U2 147.4(4) . .
S3 O15 U1 146.7(5) 2_755 .
N1 C1 C2 116.7(13) . .
C3 C2 C1 114.3(13) . .
C2 C3 C4 111.9(16) . .

loop_
_geom_bond_atom_site_label_1
_geom_bond_atom_site_label_2
_geom_bond_distance
_geom_bond_site_symmetry_2
U1 O2 1.757(8) .
U1 O1 1.758(8) .
U1 O5 2.353(7) .
U1 O3 2.369(7) .
U1 O6 2.381(7) .
U1 O4 2.416(7) .
U1 O15 2.453(8) .
U2 O8 1.753(7) .
U2 O7 1.778(7) .
U2 O10 2.377(7) .
U2 O9 2.377(6) .
U2 O17 2.389(7) .
U2 O12 2.418(7) .
U2 O11 2.455(8) .
S1 O14 1.445(8) .
S1 O6 1.460(8) .
S1 O3 1.482(8) 2_755
S1 O9 1.485(7) 2_756
S2 O13 1.438(8) .
S2 O5 1.467(8) .
S2 O10 1.478(7) .
S2 O12 1.509(7) 2_756
S3 O16 1.452(9) .
S3 O15 1.466(8) 2_745
S3 O4 1.481(7) .
S3 O17 1.499(7) .
O3 S1 1.482(8) 2_745
O9 S1 1.485(7) 2_746
O12 S2 1.509(7) 2_746
O15 S3 1.466(8) 2_755
N1 C1 1.43(2) .
C1 C2 1.51(2) .
C2 C3 1.48(2) .
C3 C4 1.50(2) .

loop_
_geom_hbond_atom_site_label_D
_geom_hbond_atom_site_label_H
_geom_hbond_atom_site_label_A
_geom_hbond_distance_DH
_geom_hbond_distance_HA
_geom_hbond_distance_DA
_geom_hbond_angle_DHA
_geom_hbond_site_symmetry_A
N1 H1 O16 0.77 2.15 2.889(14) 161.2 2_656

loop_
_geom_torsion_atom_site_label_1
_geom_torsion_atom_site_label_2
_geom_torsion_atom_site_label_3
_geom_torsion_atom_site_label_4
_geom_torsion
_geom_torsion_site_symmetry_1
_geom_torsion_site_symmetry_4
O2 U1 O3 S1 -101.2(8) . 2_745
O1 U1 O3 S1 77.0(8) . 2_745
O5 U1 O3 S1 -12.1(11) . 2_745
O6 U1 O3 S1 158.3(7) . 2_745
O4 U1 O3 S1 -10.0(7) . 2_745
O15 U1 O3 S1 173.2(9) . 2_745
O16 S3 O4 U1 8.4(8) . .
O15 S3 O4 U1 130.7(6) 2_745 .
O17 S3 O4 U1 -112.9(6) . .
O2 U1 O4 S3 -13.5(7) . .
O1 U1 O4 S3 166.3(7) . .
O5 U1 O4 S3 73.9(7) . .
O3 U1 O4 S3 -105.1(7) . .
O6 U1 O4 S3 89.1(8) . .
O15 U1 O4 S3 -99.9(7) . .
O13 S2 O5 U1 -23.3(11) . .
O10 S2 O5 U1 97.6(9) . .
O12 S2 O5 U1 -146.4(8) 2_756 .
O2 U1 O5 S2 3.1(9) . .
O1 U1 O5 S2 -175.1(9) . .
O3 U1 O5 S2 -86.9(10) . .
O6 U1 O5 S2 99.8(9) . .
O4 U1 O5 S2 -89.0(9) . .
O15 U1 O5 S2 85.2(10) . .
O14 S1 O6 U1 -34.1(8) . .
O3 S1 O6 U1 -155.3(6) 2_755 .
O9 S1 O6 U1 86.6(7) 2_756 .
O2 U1 O6 S1 17.7(7) . .
O1 U1 O6 S1 -161.1(7) . .
O5 U1 O6 S1 -68.1(6) . .
O3 U1 O6 S1 116.8(6) . .
O4 U1 O6 S1 -83.6(8) . .
O15 U1 O6 S1 102.0(7) . .
O8 U2 O9 S1 148.9(7) . 2_746
O7 U2 O9 S1 -31.0(7) . 2_746
O10 U2 O9 S1 55.4(8) . 2_746
O17 U2 O9 S1 -128.8(6) . 2_746
O12 U2 O9 S1 -117.6(7) . 2_746
O11 U2 O9 S1 58.7(7) . 2_746
O13 S2 O10 U2 172.6(6) . .
O5 S2 O10 U2 49.6(7) . .
O12 S2 O10 U2 -67.1(6) 2_756 .
O8 U2 O10 S2 -17.7(6) . .
O7 U2 O10 S2 162.5(7) . .
O9 U2 O10 S2 73.8(7) . .
O17 U2 O10 S2 -103.8(6) . .
O12 U2 O10 S2 -119.0(6) . .
O11 U2 O10 S2 70.5(6) . .
O8 U2 O12 S2 123.5(6) . 2_746
O7 U2 O12 S2 -56.8(6) . 2_746
O10 U2 O12 S2 -135.0(5) . 2_746
O9 U2 O12 S2 36.0(5) . 2_746
O17 U2 O12 S2 -150.4(6) . 2_746
O11 U2 O12 S2 30.3(8) . 2_746
O16 S3 O17 U2 -92.3(9) . .
O15 S3 O17 U2 148.5(8) 2_745 .
O4 S3 O17 U2 29.4(9) . .
O8 U2 O17 S3 -47.7(8) . .
O7 U2 O17 S3 132.0(8) . .
O10 U2 O17 S3 46.7(8) . .
O9 U2 O17 S3 -130.4(7) . .
O12 U2 O17 S3 -141.6(9) . .
O11 U2 O17 S3 37.8(10) . .
O2 U1 O15 S3 132.3(9) . 2_755
O1 U1 O15 S3 -48.7(9) . 2_755
O5 U1 O15 S3 49.8(10) . 2_755
O3 U1 O15 S3 -134.3(9) . 2_755
O6 U1 O15 S3 35.0(8) . 2_755
O4 U1 O15 S3 -139.7(7) . 2_755
N1 C1 C2 C3 62(2) . .
C1 C2 C3 C4 175.8(18) . .
